data_4115504
loop_
_publ_author_name
'K. Travis Holman'
'Stephen M. Martin'
'Daniel P. Parker'
'Michael D. Ward'

_publ_section_title
;
 The Generality of Architectural Isomerism in Designer Inclusion
 Frameworks
;
_journal_name_full 'Journal of the American Chemical Society'
_journal_page_first 4421
_journal_page_last 4431
_journal_paper_doi 10.1021/ja0030257
_journal_volume 123
_journal_year 2001
_chemical_formula_sum 'C9 H12 N3 O3 S'
_chemical_formula_weight 242.28
_chemical_name_common 'bis(guanidinium)-2,6-naphthalenedisulfonate, benzene clathrate '
_chemical_name_systematic
; 
 ? 
;
_space_group_IT_number 2
_symmetry_cell_setting triclinic
_symmetry_space_group_name_Hall '-P 1'
_symmetry_space_group_name_H-M 'P -1'
_atom_sites_solution_hydrogens geom
_atom_sites_solution_primary direct
_atom_sites_solution_secondary difmap
_audit_creation_method SHELXL-97
_cell_angle_alpha 74.7250(10)
_cell_angle_beta 83.3310(10)
_cell_angle_gamma 85.8260(10)
_cell_formula_units_Z 2
_cell_length_a 6.2166(3)
_cell_length_b 7.1847(4)
_cell_length_c 13.1213(7)
_cell_measurement_reflns_used 3535
_cell_measurement_temperature 173(2)
_cell_volume 560.98(5)
_computing_cell_refinement 'SAINT, Bruker'
_computing_data_collection 'SMART, Bruker (or Siemens)'
_computing_data_reduction 'SAINT, Bruker'
_computing_molecular_graphics 'XSEED, L. Barbour (1999); http://www.lbarbour.com/xseed'
_computing_structure_refinement 'SHELXL-97 (Sheldrick, 1997)'
_computing_structure_solution 'SHELXS-97 (Sheldrick, 1990)'
_diffrn_ambient_temperature 173(2)
_diffrn_measured_fraction_theta_full 0.982
_diffrn_measured_fraction_theta_max 0.982
_diffrn_measurement_device_type 'SMART platform CCD, Bruker (or Siemens)'
_diffrn_measurement_method 'omega scans'
_diffrn_radiation_monochromator graphite
_diffrn_radiation_source 'fine-focus sealed tube'
_diffrn_radiation_type MoK\a
_diffrn_radiation_wavelength 0.71070
_diffrn_reflns_av_R_equivalents 0.0216
_diffrn_reflns_av_sigmaI/netI 0.0318
_diffrn_reflns_limit_h_max 7
_diffrn_reflns_limit_h_min -7
_diffrn_reflns_limit_k_max 8
_diffrn_reflns_limit_k_min -8
_diffrn_reflns_limit_l_max 14
_diffrn_reflns_limit_l_min -15
_diffrn_reflns_number 4168
_diffrn_reflns_theta_full 25.00
_diffrn_reflns_theta_max 25.00
_diffrn_reflns_theta_min 1.62
_exptl_absorpt_coefficient_mu 0.285
_exptl_absorpt_correction_T_max 0.9776
_exptl_absorpt_correction_T_min 0.8945
_exptl_absorpt_correction_type 'simulated psi-scans '
_exptl_absorpt_process_details 'SADABS, G. Sheldrick (1999)'
_exptl_crystal_colour colorless
_exptl_crystal_density_diffrn 1.434
_exptl_crystal_description plate
_exptl_crystal_F_000 254
_exptl_crystal_size_max 0.40
_exptl_crystal_size_mid 0.17
_exptl_crystal_size_min 0.08
_refine_diff_density_max 0.282
_refine_diff_density_min -0.351
_refine_diff_density_rms 0.053
_refine_ls_extinction_method none
_refine_ls_goodness_of_fit_ref 1.037
_refine_ls_hydrogen_treatment mixed
_refine_ls_matrix_type full
_refine_ls_number_parameters 145
_refine_ls_number_reflns 1948
_refine_ls_number_restraints 0
_refine_ls_restrained_S_all 1.037
_refine_ls_R_factor_all 0.0395
_refine_ls_R_factor_gt 0.0338
_refine_ls_shift/su_max 0.000
_refine_ls_shift/su_mean 0.000
_refine_ls_structure_factor_coef Fsqd
_refine_ls_weighting_details 'calc w=1/[\s^2^(Fo^2^)+(0.0484P)^2^+0.2457P] where P=(Fo^2^+2Fc^2^)/3'
_refine_ls_weighting_scheme calc
_refine_ls_wR_factor_gt 0.0882
_refine_ls_wR_factor_ref 0.0908
_reflns_number_gt 1703
_reflns_number_total 1948
_reflns_threshold_expression >2sigma(I)
_cod_data_source_file ja0030257_06.cif
_cod_data_source_block g:\users\travis\99101
_cod_database_code 4115504

loop_
_symmetry_equiv_pos_as_xyz
'x, y, z'
'-x, -y, -z'

loop_
_atom_site_label
_atom_site_type_symbol
_atom_site_fract_x
_atom_site_fract_y
_atom_site_fract_z
_atom_site_U_iso_or_equiv
_atom_site_adp_type
_atom_site_occupancy
_atom_site_symmetry_multiplicity
_atom_site_calc_flag
_atom_site_refinement_flags
S1 S 0.37115(7) 0.30152(6) 0.83627(3) 0.01997(16) Uani 1 1 d .
O1 O 0.13405(19) 0.31666(18) 0.84709(10) 0.0236(3) Uani 1 1 d .
N1 N -0.1335(2) 0.6430(2) 0.89659(13) 0.0259(4) Uani 1 1 d .
H1A H -0.0678 0.5314 0.8941 0.031 Uiso 1 1 calc R
H1B H -0.2759 0.6554 0.9008 0.031 Uiso 1 1 calc R
C1 C 0.4553(3) 0.4016(3) 0.69982(14) 0.0201(4) Uani 1 1 d .
O2 O 0.4521(2) 0.10023(19) 0.86021(11) 0.0271(3) Uani 1 1 d .
N2 N -0.1132(3) 0.9632(2) 0.89648(13) 0.0271(4) Uani 1 1 d .
H2A H -0.0346 1.0616 0.8939 0.033 Uiso 1 1 calc R
H2B H -0.2555 0.9776 0.9007 0.033 Uiso 1 1 calc R
C2 C 0.3277(3) 0.3863(3) 0.62422(15) 0.0213(4) Uani 1 1 d .
H2 H 0.1915 0.3285 0.6453 0.026 Uiso 1 1 calc R
O3 O 0.4668(2) 0.41412(19) 0.89546(10) 0.0266(3) Uani 1 1 d .
N3 N 0.1964(3) 0.7731(2) 0.88764(14) 0.0310(4) Uani 1 1 d .
H3A H 0.2743 0.8720 0.8851 0.037 Uiso 1 1 calc R
H3B H 0.2610 0.6606 0.8859 0.037 Uiso 1 1 calc R
C3 C 0.3975(3) 0.4559(3) 0.51487(14) 0.0201(4) Uani 1 1 d .
C4 C 0.7287(3) 0.5588(3) 0.56587(15) 0.0240(4) Uani 1 1 d .
H4 H 0.8643 0.6181 0.5465 0.029 Uiso 1 1 calc R
C5 C 0.6591(3) 0.4893(3) 0.67079(15) 0.0238(4) Uani 1 1 d .
H5 H 0.7458 0.4995 0.7239 0.029 Uiso 1 1 calc R
C6 C -0.0175(3) 0.7934(3) 0.89397(14) 0.0223(4) Uani 1 1 d .
C7 C -0.0215(7) 1.0310(4) 0.3956(2) 0.0670(10) Uani 1 1 d .
H7 H -0.0363 1.0524 0.3221 0.080 Uiso 1 1 calc R
C8 C -0.1898(5) 1.0759(4) 0.4615(3) 0.0658(10) Uani 1 1 d .
H8 H -0.3222 1.1294 0.4343 0.079 Uiso 1 1 calc R
C9 C -0.1687(5) 1.0446(4) 0.5657(3) 0.0685(10) Uani 1 1 d .
H9 H -0.2867 1.0752 0.6122 0.082 Uiso 1 1 calc R

loop_
_atom_site_aniso_label
_atom_site_aniso_U_11
_atom_site_aniso_U_22
_atom_site_aniso_U_33
_atom_site_aniso_U_23
_atom_site_aniso_U_13
_atom_site_aniso_U_12
S1 0.0186(2) 0.0206(3) 0.0202(3) -0.00465(18) -0.00068(17) -0.00208(17)
O1 0.0189(6) 0.0268(7) 0.0239(7) -0.0052(5) 0.0004(5) -0.0016(5)
N1 0.0219(8) 0.0259(9) 0.0315(9) -0.0095(7) -0.0029(7) -0.0030(7)
C1 0.0202(9) 0.0191(9) 0.0212(9) -0.0063(7) 0.0000(7) -0.0007(7)
O2 0.0227(7) 0.0216(7) 0.0341(8) -0.0023(6) -0.0029(6) -0.0005(5)
N2 0.0221(8) 0.0240(9) 0.0359(10) -0.0080(7) -0.0042(7) -0.0020(7)
C2 0.0182(8) 0.0191(9) 0.0266(10) -0.0062(8) 0.0004(7) -0.0044(7)
O3 0.0264(7) 0.0314(8) 0.0243(7) -0.0104(6) -0.0020(6) -0.0060(6)
N3 0.0219(8) 0.0231(9) 0.0492(11) -0.0105(8) -0.0044(7) -0.0020(7)
C3 0.0187(9) 0.0184(9) 0.0239(10) -0.0073(7) -0.0007(7) -0.0015(7)
C4 0.0198(9) 0.0259(10) 0.0273(10) -0.0078(8) -0.0007(7) -0.0067(7)
C5 0.0215(9) 0.0277(10) 0.0242(10) -0.0086(8) -0.0030(7) -0.0049(8)
C6 0.0230(9) 0.0255(10) 0.0180(9) -0.0040(8) -0.0032(7) -0.0028(8)
C7 0.132(3) 0.0389(16) 0.0331(14) -0.0031(12) -0.0158(18) -0.0356(19)
C8 0.0521(17) 0.0283(14) 0.120(3) -0.0104(16) -0.0411(19) -0.0006(12)
C9 0.067(2) 0.0395(15) 0.100(3) -0.0364(17) 0.0445(19) -0.0210(14)

loop_
_atom_type_symbol
_atom_type_description
_atom_type_scat_dispersion_real
_atom_type_scat_dispersion_imag
_atom_type_scat_source
C C 0.0033 0.0016 'International Tables Vol C Tables 4.2.6.8 and 6.1.1.4'
H H 0.0000 0.0000 'International Tables Vol C Tables 4.2.6.8 and 6.1.1.4'
N N 0.0061 0.0033 'International Tables Vol C Tables 4.2.6.8 and 6.1.1.4'
O O 0.0106 0.0060 'International Tables Vol C Tables 4.2.6.8 and 6.1.1.4'
S S 0.1246 0.1234 'International Tables Vol C Tables 4.2.6.8 and 6.1.1.4'

loop_
_geom_angle_atom_site_label_1
_geom_angle_atom_site_label_2
_geom_angle_atom_site_label_3
_geom_angle
_geom_angle_site_symmetry_1
_geom_angle_site_symmetry_3
O3 S1 O2 112.71(8) . .
O3 S1 O1 112.97(8) . .
O2 S1 O1 111.58(8) . .
O3 S1 C1 106.78(8) . .
O2 S1 C1 105.90(8) . .
O1 S1 C1 106.30(8) . .
C2 C1 C5 121.10(17) . .
C2 C1 S1 119.67(14) . .
C5 C1 S1 119.18(14) . .
C1 C2 C3 120.50(16) . .
C4 C3 C2 122.27(16) 2_666 .
C4 C3 C3 119.1(2) 2_666 2_666
C2 C3 C3 118.7(2) . 2_666
C5 C4 C3 121.29(17) . 2_666
C4 C5 C1 119.38(17) . .
N3 C6 N2 119.60(17) . .
N3 C6 N1 119.45(17) . .
N2 C6 N1 120.95(17) . .
C8 C7 C9 120.2(3) . 2_576
C9 C8 C7 119.8(3) . .
C8 C9 C7 120.0(3) . 2_576

loop_
_geom_bond_atom_site_label_1
_geom_bond_atom_site_label_2
_geom_bond_distance
_geom_bond_site_symmetry_2
S1 O3 1.4560(13) .
S1 O2 1.4612(14) .
S1 O1 1.4631(13) .
S1 C1 1.7763(18) .
N1 C6 1.333(2) .
C1 C2 1.370(3) .
C1 C5 1.423(2) .
N2 C6 1.325(2) .
C2 C3 1.416(3) .
N3 C6 1.322(2) .
C3 C4 1.419(3) 2_666
C3 C3 1.432(3) 2_666
C4 C5 1.365(3) .
C4 C3 1.419(3) 2_666
C7 C8 1.354(5) .
C7 C9 1.361(5) 2_576
C8 C9 1.346(5) .
C9 C7 1.361(5) 2_576
